data_8100506
loop_
_publ_author_name
'Euler, H.'
'Barbier, B.'
'Meents, A.'
'Kirfel, A.'

_publ_section_title
;
Crystal structure of Tutton's salts, Cs~2~[M^II^(H~2~O)~2~](SO~2~)
~2~, M^II^ = Mg, Mn, Fe, Co, Ni, Zn
;
_journal_issue 4
_journal_name_full 'Zeitschrift f\"ur Kristallographie - New Crystal Structures'
_journal_page_first 409
_journal_page_last 413
_journal_volume 218
_journal_year 2003
_chemical_formula_moiety '(Cs 1+)2, Mg 2+, (S O4 2-)2, 6(H2O)'
_chemical_formula_sum 'Cs2 H12 Mg O14 S2'
_chemical_formula_weight 590.35
_space_group_IT_number 14
_symmetry_cell_setting monoclinic
_symmetry_space_group_name_Hall '-P 2yab'
_symmetry_space_group_name_H-M 'P 1 21/a 1'
_cell_angle_alpha 90.00
_cell_angle_beta 107.07(2)
_cell_angle_gamma 90.00
_cell_formula_units_Z 2
_cell_length_a 9.338(2)
_cell_length_b 12.849(4)
_cell_length_c 6.361(2)
_cell_measurement_temperature 293(2)
_cell_volume 729.6(4)
_diffrn_ambient_temperature 293(2)
_exptl_crystal_density_diffrn 2.687
_cod_original_sg_symbol_H-M 'P 21/a'
_cod_original_formula_sum 'H12 Cs2 Mg O14 S2'
_cod_database_code 8100506

loop_
_symmetry_equiv_pos_as_xyz
'x, y, z'
'-x+1/2, y+1/2, -z'
'-x, -y, -z'
'x-1/2, -y-1/2, z'

loop_
_atom_site_label
_atom_site_type_symbol
_atom_site_fract_x
_atom_site_fract_y
_atom_site_fract_z
_atom_site_U_iso_or_equiv
_atom_site_adp_type
_atom_site_occupancy
_atom_site_symmetry_multiplicity
_atom_site_Wyckoff_symbol
_atom_site_calc_flag
_atom_site_refinement_flags
_atom_site_disorder_assembly
_atom_site_disorder_group
Mg Mg 0.0000 0.0000 0.0000 0.0185(2) Uani 1 2 a d S . .
S S 0.39667(6) 0.14721(4) 0.74079(9) 0.01886(15) Uani 1 4 e d . . .
O1 O 0.4169(2) 0.23712(14) 0.6088(3) 0.0310(4) Uani 1 4 e d . . .
O2 O 0.53264(19) 0.08345(15) 0.8026(3) 0.0335(4) Uani 1 4 e d . . .
O3 O 0.27168(18) 0.08320(14) 0.6057(3) 0.0274(4) Uani 1 4 e d . . .
O4 O 0.3602(2) 0.18368(14) 0.9397(3) 0.0285(4) Uani 1 4 e d . . .
O5 O 0.1618(2) 0.10684(16) 0.1607(4) 0.0286(4) Uani 1 4 e d . . .
O6 O -0.1667(2) 0.10765(15) 0.0073(3) 0.0275(4) Uani 1 4 e d . . .
O7 O -0.0066(2) -0.06493(16) 0.2912(3) 0.0251(3) Uani 1 4 e d . . .
Cs Cs 0.127415(16) 0.356088(12) 0.35448(2) 0.02916(12) Uani 1 4 e d . . .
H1 H 0.207(4) 0.104(3) 0.279(7) 0.038(10) Uiso 1 4 e d . . .
H2 H 0.217(5) 0.126(3) 0.105(7) 0.048(11) Uiso 1 4 e d . . .
H3 H -0.243(5) 0.100(3) -0.049(6) 0.034(9) Uiso 1 4 e d . . .
H4 H -0.157(4) 0.172(3) -0.017(6) 0.038(9) Uiso 1 4 e d . . .
H5 H -0.079(6) -0.055(3) 0.340(8) 0.071(13) Uiso 1 4 e d . . .
H6 H 0.011(4) -0.125(3) 0.308(6) 0.031(9) Uiso 1 4 e d . . .

loop_
_atom_site_aniso_label
_atom_site_aniso_U_11
_atom_site_aniso_U_22
_atom_site_aniso_U_33
_atom_site_aniso_U_23
_atom_site_aniso_U_13
_atom_site_aniso_U_12
Mg 0.0172(5) 0.0208(5) 0.0188(5) 0.0005(4) 0.0071(4) -0.0021(4)
S 0.0168(3) 0.0201(3) 0.0204(3) -0.00042(19) 0.0066(2) -0.0015(2)
O1 0.0416(10) 0.0248(9) 0.0316(9) 0.0031(7) 0.0187(8) -0.0025(8)
O2 0.0219(8) 0.0356(10) 0.0411(10) 0.0018(8) 0.0062(7) 0.0050(7)
O3 0.0224(8) 0.0339(10) 0.0264(8) -0.0059(7) 0.0079(7) -0.0064(7)
O4 0.0356(9) 0.0301(9) 0.0233(8) -0.0044(7) 0.0142(7) -0.0047(7)
O5 0.0276(9) 0.0352(10) 0.0227(10) -0.0007(8) 0.0070(8) -0.0113(8)
O6 0.0185(9) 0.0275(11) 0.0373(10) 0.0018(8) 0.0095(8) 0.0015(8)
O7 0.0277(9) 0.0249(10) 0.0267(8) 0.0035(7) 0.0141(7) 0.0029(7)
Cs 0.03023(15) 0.03039(15) 0.02884(15) 0.00182(5) 0.01175(8) 0.00032(6)

loop_
_geom_bond_atom_site_label_1
_geom_bond_atom_site_label_2
_geom_bond_distance
_geom_bond_site_symmetry_2
_geom_bond_publ_flag
Mg O7 2.0491(17) 3 ?
Mg O7 2.0491(17) . ?
Mg O5 2.0750(19) . ?
Mg O5 2.0750(19) 3 ?
Mg O6 2.0935(18) 3 ?
Mg O6 2.0935(18) . ?
S O2 1.4645(19) . ?
S O1 1.4727(18) . ?
S O3 1.4793(17) . ?
S O4 1.4797(17) . ?
S Cs 3.7137(11) 4_665 ?
S Cs 3.7855(13) 2_546 ?
S Cs 3.8659(14) 4_666 ?
S Cs 3.9920(10) . ?
O1 H6 1.91(4) 2_556 ?
O1 O7 2.695(3) 2_556 ?
O1 Cs 3.113(2) . ?
O1 Cs 3.1276(18) 4_665 ?
O2 H3 2.04(4) 1_656 ?
O2 O6 2.743(3) 1_656 ?
O2 Cs 3.300(2) 2_546 ?
O2 Cs 3.316(2) 4_665 ?
O2 Cs 3.448(2) 4_666 ?
O2 Cs 5.328(2) . ?
O3 H5 1.96(5) 3_556 ?
O3 H1 2.00(4) . ?
O3 O5 2.730(3) . ?
O3 O7 2.750(2) 3_556 ?
O3 Cs 3.054(2) 2_546 ?
O3 H5 3.67(5) . ?
O3 Cs 3.924(2) . ?
O4 H4 1.89(4) 4_666 ?
O4 H2 2.06(5) 1_556 ?
O4 O6 2.739(3) 4_666 ?
O4 O5 2.813(3) 1_556 ?
O4 Cs 3.096(2) 4_666 ?
O4 Cs 4.329(2) . ?
O5 H2 0.75(5) . ?
O5 H1 0.75(4) . ?
O5 O7 2.865(3) 3 ?
O5 O6 2.934(3) . ?
O5 O6 2.961(3) 3 ?
O5 O7 2.966(3) . ?
O5 Cs 3.480(2) . ?
O5 H1 0.75(4) . ?
O5 H2 0.75(5) . ?
O6 O7 2.886(3) 3 ?
O6 O7 2.972(3) . ?
O6 Cs 3.359(2) 4_565 ?
O6 Cs 4.365(2) . ?
O6 H3 0.71(4) . ?
O6 H4 0.85(4) . ?
O7 Cs 3.736(2) 2_546 ?
O7 H5 0.83(5) . ?
O7 H6 0.79(4) . ?
Cs O3 3.054(2) 2_556 ?
Cs O4 3.096(2) 4_564 ?
Cs O1 3.1276(18) 4_565 ?
Cs O2 3.300(2) 2_556 ?
Cs O2 3.316(2) 4_565 ?
Cs O6 3.359(2) 4_665 ?
Cs O2 3.448(2) 4_564 ?
Cs S 3.7137(11) 4_565 ?
Cs O7 3.736(2) 2_556 ?
Cs S 3.7855(13) 2_556 ?
Cs H1 3.39(4) . ?
